data_4512812
loop_
_publ_author_name
'Su, Yu-Jun'
'Cui, Yi-Lan'
'Wang, Yu'
'Lin, Rui-Biao'
'Zhang, Wei-Xiong'
'Zhang, Jie-Peng'
'Chen, Xiao-Ming'

_publ_section_title
;
 Copper(I) 2-Isopropylimidazolate: Supramolecular Isomerism,
 Isomerization, and Luminescent Properties
;
_journal_issue 4
_journal_name_full 'Crystal Growth &amp; Design'
_journal_page_first 1735
_journal_paper_doi 10.1021/cg501737j
_journal_volume 15
_journal_year 2015
_chemical_formula_moiety (C6H9CuN2),1/3C6H6
_chemical_formula_sum 'C8 H11 Cu N2'
_chemical_formula_weight 198.73
_chemical_name_systematic
; 
 ? 
;
_space_group_IT_number 230
_symmetry_cell_setting cubic
_symmetry_space_group_name_Hall '-I 4bd 2c 3'
_symmetry_space_group_name_H-M 'I a -3 d'
_atom_sites_solution_hydrogens geom
_atom_sites_solution_primary direct
_atom_sites_solution_secondary difmap
_audit_creation_method SHELXL-97
_cell_angle_alpha 90.00
_cell_angle_beta 90.00
_cell_angle_gamma 90.00
_cell_formula_units_Z 48
_cell_length_a 22.204(7)
_cell_length_b 22.204(7)
_cell_length_c 22.204(7)
_cell_measurement_temperature 303(2)
_cell_volume 10947(6)
_computing_structure_refinement 'SHELXL-97 (Sheldrick, 1997)'
_computing_structure_solution 'SHELXS-97 (Sheldrick, 1990)'
_diffrn_ambient_temperature 303(2)
_diffrn_measured_fraction_theta_full 0.998
_diffrn_measured_fraction_theta_max 0.998
_diffrn_measurement_device_type PILATUS
_diffrn_measurement_method '/w scan'
_diffrn_radiation_monochromator graphite
_diffrn_radiation_source 'fine-focus sealed tube'
_diffrn_radiation_type MoK\a
_diffrn_radiation_wavelength 0.71073
_diffrn_reflns_av_R_equivalents 0.0524
_diffrn_reflns_av_sigmaI/netI 0.0163
_diffrn_reflns_limit_h_max 27
_diffrn_reflns_limit_h_min -27
_diffrn_reflns_limit_k_max 27
_diffrn_reflns_limit_k_min -24
_diffrn_reflns_limit_l_max 27
_diffrn_reflns_limit_l_min -22
_diffrn_reflns_number 15232
_diffrn_reflns_theta_full 26.00
_diffrn_reflns_theta_max 26.00
_diffrn_reflns_theta_min 3.43
_exptl_absorpt_coefficient_mu 2.332
_exptl_absorpt_correction_T_max 0.3885
_exptl_absorpt_correction_T_min 0.3885
_exptl_absorpt_correction_type multi-scan
_exptl_absorpt_process_details REQAB
_exptl_crystal_colour pale-yellow
_exptl_crystal_density_diffrn 1.447
_exptl_crystal_density_method 'not measured'
_exptl_crystal_description block
_exptl_crystal_F_000 4896
_exptl_crystal_size_max 0.50
_exptl_crystal_size_mid 0.50
_exptl_crystal_size_min 0.50
_refine_diff_density_max 0.399
_refine_diff_density_min -0.463
_refine_diff_density_rms 0.064
_refine_ls_extinction_coef 0.00043(13)
_refine_ls_extinction_expression Fc^*^=kFc[1+0.001xFc^2^\l^3^/sin(2\q)]^-1/4^
_refine_ls_extinction_method SHELXL
_refine_ls_goodness_of_fit_ref 1.059
_refine_ls_hydrogen_treatment constr
_refine_ls_matrix_type full
_refine_ls_number_parameters 67
_refine_ls_number_reflns 905
_refine_ls_number_restraints 0
_refine_ls_restrained_S_all 1.059
_refine_ls_R_factor_all 0.0594
_refine_ls_R_factor_gt 0.0522
_refine_ls_shift/su_max 0.000
_refine_ls_shift/su_mean 0.000
_refine_ls_structure_factor_coef Fsqd
_refine_ls_weighting_details 'calc w=1/[\s^2^(Fo^2^)+(0.0988P)^2^+15.0902P] where P=(Fo^2^+2Fc^2^)/3'
_refine_ls_weighting_scheme calc
_refine_ls_wR_factor_gt 0.1518
_refine_ls_wR_factor_ref 0.1653
_reflns_number_gt 725
_reflns_number_total 905
_reflns_threshold_expression >2sigma(I)
_cod_data_source_file cg501737j_si_002.cif
_cod_data_source_block 3
_cod_depositor_comments
;
The following automatic conversions were performed:

'_symmetry_cell_setting' value 'Cubic' changed to 'cubic' according
to
/usr/data/users/saulius/crontab/automatic-downloads/rss-feeds/ACS/lib/dictionaries/cif_core.dic
dictionary named 'cif_core.dic' version 2.4.2 from 2011-04-26.

Automatic conversion script
Id: cif_fix_values 3086 2015-02-26 13:12:21Z robertas 

 Adding full bibliography for 4512810--4512812.cif.
;
_cod_original_sg_symbol_H-M Ia-3d
_cod_database_code 4512812

loop_
_symmetry_equiv_pos_as_xyz
'x, y, z'
'-x+1/2, -y, z+1/2'
'-x, y+1/2, -z+1/2'
'x+1/2, -y+1/2, -z'
'z, x, y'
'z+1/2, -x+1/2, -y'
'-z+1/2, -x, y+1/2'
'-z, x+1/2, -y+1/2'
'y, z, x'
'-y, z+1/2, -x+1/2'
'y+1/2, -z+1/2, -x'
'-y+1/2, -z, x+1/2'
'y+3/4, x+1/4, -z+1/4'
'-y+3/4, -x+3/4, -z+3/4'
'y+1/4, -x+1/4, z+3/4'
'-y+1/4, x+3/4, z+1/4'
'x+3/4, z+1/4, -y+1/4'
'-x+1/4, z+3/4, y+1/4'
'-x+3/4, -z+3/4, -y+3/4'
'x+1/4, -z+1/4, y+3/4'
'z+3/4, y+1/4, -x+1/4'
'z+1/4, -y+1/4, x+3/4'
'-z+1/4, y+3/4, x+1/4'
'-z+3/4, -y+3/4, -x+3/4'
'x+1/2, y+1/2, z+1/2'
'-x+1, -y+1/2, z+1'
'-x+1/2, y+1, -z+1'
'x+1, -y+1, -z+1/2'
'z+1/2, x+1/2, y+1/2'
'z+1, -x+1, -y+1/2'
'-z+1, -x+1/2, y+1'
'-z+1/2, x+1, -y+1'
'y+1/2, z+1/2, x+1/2'
'-y+1/2, z+1, -x+1'
'y+1, -z+1, -x+1/2'
'-y+1, -z+1/2, x+1'
'y+5/4, x+3/4, -z+3/4'
'-y+5/4, -x+5/4, -z+5/4'
'y+3/4, -x+3/4, z+5/4'
'-y+3/4, x+5/4, z+3/4'
'x+5/4, z+3/4, -y+3/4'
'-x+3/4, z+5/4, y+3/4'
'-x+5/4, -z+5/4, -y+5/4'
'x+3/4, -z+3/4, y+5/4'
'z+5/4, y+3/4, -x+3/4'
'z+3/4, -y+3/4, x+5/4'
'-z+3/4, y+5/4, x+3/4'
'-z+5/4, -y+5/4, -x+5/4'
'-x, -y, -z'
'x-1/2, y, -z-1/2'
'x, -y-1/2, z-1/2'
'-x-1/2, y-1/2, z'
'-z, -x, -y'
'-z-1/2, x-1/2, y'
'z-1/2, x, -y-1/2'
'z, -x-1/2, y-1/2'
'-y, -z, -x'
'y, -z-1/2, x-1/2'
'-y-1/2, z-1/2, x'
'y-1/2, z, -x-1/2'
'-y-3/4, -x-1/4, z-1/4'
'y-3/4, x-3/4, z-3/4'
'-y-1/4, x-1/4, -z-3/4'
'y-1/4, -x-3/4, -z-1/4'
'-x-3/4, -z-1/4, y-1/4'
'x-1/4, -z-3/4, -y-1/4'
'x-3/4, z-3/4, y-3/4'
'-x-1/4, z-1/4, -y-3/4'
'-z-3/4, -y-1/4, x-1/4'
'-z-1/4, y-1/4, -x-3/4'
'z-1/4, -y-3/4, -x-1/4'
'z-3/4, y-3/4, x-3/4'
'-x+1/2, -y+1/2, -z+1/2'
'x, y+1/2, -z'
'x+1/2, -y, z'
'-x, y, z+1/2'
'-z+1/2, -x+1/2, -y+1/2'
'-z, x, y+1/2'
'z, x+1/2, -y'
'z+1/2, -x, y'
'-y+1/2, -z+1/2, -x+1/2'
'y+1/2, -z, x'
'-y, z, x+1/2'
'y, z+1/2, -x'
'-y-1/4, -x+1/4, z+1/4'
'y-1/4, x-1/4, z-1/4'
'-y+1/4, x+1/4, -z-1/4'
'y+1/4, -x-1/4, -z+1/4'
'-x-1/4, -z+1/4, y+1/4'
'x+1/4, -z-1/4, -y+1/4'
'x-1/4, z-1/4, y-1/4'
'-x+1/4, z+1/4, -y-1/4'
'-z-1/4, -y+1/4, x+1/4'
'-z+1/4, y+1/4, -x-1/4'
'z+1/4, -y-1/4, -x+1/4'
'z-1/4, y-1/4, x-1/4'

loop_
_atom_site_label
_atom_site_type_symbol
_atom_site_fract_x
_atom_site_fract_y
_atom_site_fract_z
_atom_site_U_iso_or_equiv
_atom_site_adp_type
_atom_site_occupancy
_atom_site_symmetry_multiplicity
_atom_site_calc_flag
_atom_site_refinement_flags
_atom_site_disorder_assembly
_atom_site_disorder_group
Cu1 Cu 0.2500 0.55230(3) 0.5000 0.0706(4) Uani 1 2 d S . .
N1 N 0.28310(15) 0.55203(15) 0.57671(13) 0.0683(8) Uani 1 1 d . . .
C1 C 0.3281(2) 0.58973(19) 0.59586(16) 0.0719(10) Uani 1 1 d . . .
H1 H 0.3473 0.6186 0.5724 0.086 Uiso 1 1 calc R . .
C2 C 0.2692(2) 0.5192(2) 0.6250 0.0686(13) Uani 1 2 d S B .
C3 C 0.2213(2) 0.4713(2) 0.6250 0.103(2) Uani 1 2 d S . .
H3 H 0.2172 0.4597 0.6674 0.124 Uiso 0.50 1 calc PR A -1
C4 C 0.1622(7) 0.4887(7) 0.6075(8) 0.122(5) Uani 0.50 1 d P B -1
H4A H 0.1367 0.4538 0.6057 0.184 Uiso 0.50 1 calc PR B -1
H4B H 0.1636 0.5076 0.5686 0.184 Uiso 0.50 1 calc PR B -1
H4C H 0.1462 0.5166 0.6365 0.184 Uiso 0.50 1 calc PR B -1
C5 C 0.2470(11) 0.4146(9) 0.5939(12) 0.185(10) Uani 0.50 1 d P B -1
H5A H 0.2427 0.4185 0.5510 0.278 Uiso 0.50 1 calc PR B -1
H5B H 0.2253 0.3797 0.6073 0.278 Uiso 0.50 1 calc PR B -1
H5C H 0.2888 0.4104 0.6039 0.278 Uiso 0.50 1 calc PR B -1
C21 C -0.033(5) 0.549(4) -0.014(5) 0.126(12) Uani 0.17 1 d PG C -1
H21A H -0.0512 0.5863 -0.0204 0.151 Uiso 0.17 1 calc PR C -1
C22 C -0.003(5) 0.537(4) 0.040(5) 0.126(12) Uani 0.17 1 d PG C -1
H22A H -0.0015 0.5668 0.0694 0.151 Uiso 0.17 1 calc PR C -1
C23 C 0.024(5) 0.482(5) 0.049(5) 0.126(12) Uani 0.17 1 d PG C -1
H23A H 0.0441 0.4741 0.0848 0.151 Uiso 0.17 1 calc PR C -1
C24 C 0.022(5) 0.438(5) 0.004(5) 0.126(12) Uani 0.17 1 d PG C -1
H24A H 0.0399 0.4008 0.0105 0.151 Uiso 0.17 1 calc PR C -1
C25 C -0.008(5) 0.450(5) -0.050(5) 0.126(12) Uani 0.17 1 d PG C -1
H25A H -0.0098 0.4202 -0.0793 0.151 Uiso 0.17 1 calc PR C -1
C26 C -0.035(5) 0.505(5) -0.059(5) 0.126(12) Uani 0.17 1 d PG C -1
H26A H -0.0554 0.5130 -0.0948 0.151 Uiso 0.17 1 calc PR C -1

loop_
_atom_site_aniso_label
_atom_site_aniso_U_11
_atom_site_aniso_U_22
_atom_site_aniso_U_33
_atom_site_aniso_U_23
_atom_site_aniso_U_13
_atom_site_aniso_U_12
Cu1 0.0735(6) 0.0945(7) 0.0437(5) 0.000 -0.0043(2) 0.000
N1 0.073(2) 0.085(2) 0.0466(15) 0.0023(13) -0.0011(14) 0.0010(15)
C1 0.078(2) 0.081(2) 0.0572(19) 0.0129(17) -0.0024(17) 0.0013(19)
C2 0.075(2) 0.075(2) 0.055(3) 0.0027(16) -0.0027(16) 0.005(3)
C3 0.111(4) 0.111(4) 0.088(5) 0.018(3) -0.018(3) -0.027(5)
C4 0.093(9) 0.112(10) 0.162(15) -0.001(11) 0.014(10) -0.026(7)
C5 0.18(2) 0.109(13) 0.26(3) -0.033(19) -0.05(2) -0.019(11)
C21 0.15(4) 0.09(4) 0.13(3) -0.05(2) -0.05(3) 0.02(3)
C22 0.15(4) 0.09(4) 0.13(3) -0.05(2) -0.05(3) 0.02(3)
C23 0.15(4) 0.09(4) 0.13(3) -0.05(2) -0.05(3) 0.02(3)
C24 0.15(4) 0.09(4) 0.13(3) -0.05(2) -0.05(3) 0.02(3)
C25 0.15(4) 0.09(4) 0.13(3) -0.05(2) -0.05(3) 0.02(3)
C26 0.15(4) 0.09(4) 0.13(3) -0.05(2) -0.05(3) 0.02(3)

loop_
_atom_type_symbol
_atom_type_description
_atom_type_scat_dispersion_real
_atom_type_scat_dispersion_imag
_atom_type_scat_source
C C 0.0033 0.0016 'International Tables Vol C Tables 4.2.6.8 and 6.1.1.4'
H H 0.0000 0.0000 'International Tables Vol C Tables 4.2.6.8 and 6.1.1.4'
N N 0.0061 0.0033 'International Tables Vol C Tables 4.2.6.8 and 6.1.1.4'
Cu Cu 0.3201 1.2651 'International Tables Vol C Tables 4.2.6.8 and 6.1.1.4'

loop_
_geom_angle_atom_site_label_1
_geom_angle_atom_site_label_2
_geom_angle_atom_site_label_3
_geom_angle
_geom_angle_site_symmetry_1
_geom_angle_site_symmetry_3
N1 Cu1 N1 179.6(2) . 27_545
C2 N1 C1 104.7(3) . .
C2 N1 Cu1 130.4(3) . .
C1 N1 Cu1 124.9(3) . .
C1 C1 N1 108.7(2) 13_456 .
C1 C1 H1 125.6 13_456 .
N1 C1 H1 125.6 . .
N1 C2 N1 113.2(5) 13_456 .
N1 C2 C3 123.4(3) 13_456 .
N1 C2 C3 123.4(3) . .
C4 C3 C4 125.3(14) . 13_456
C4 C3 C2 117.3(7) . .
C4 C3 C2 117.3(7) 13_456 .
C4 C3 C5 116.2(9) . .
C4 C3 C5 43.1(10) 13_456 .
C2 C3 C5 108.3(9) . .
C4 C3 C5 43.1(10) . 13_456
C4 C3 C5 116.2(9) 13_456 13_456
C2 C3 C5 108.3(9) . 13_456
C5 C3 C5 143.3(19) . 13_456
C4 C3 H3 104.5 . .
C4 C3 H3 61.4 13_456 .
C2 C3 H3 104.5 . .
C5 C3 H3 104.5 . .
C5 C3 H3 66.0 13_456 .
C3 C4 H4A 109.5 . .
C3 C4 H4B 109.5 . .
C3 C4 H4C 109.5 . .
C3 C5 H5A 109.5 . .
C3 C5 H5B 109.5 . .
C3 C5 H5C 109.5 . .
C22 C21 C26 120.0 . .
C22 C21 H21A 120.0 . .
C26 C21 H21A 120.0 . .
C21 C22 C23 120.0 . .
C21 C22 H22A 120.0 . .
C23 C22 H22A 120.0 . .
C24 C23 C22 120.0 . .
C24 C23 H23A 120.0 . .
C22 C23 H23A 120.0 . .
C25 C24 C23 120.0 . .
C25 C24 H24A 120.0 . .
C23 C24 H24A 120.0 . .
C24 C25 C26 120.0 . .
C24 C25 H25A 120.0 . .
C26 C25 H25A 120.0 . .
C25 C26 C21 120.0 . .
C25 C26 H26A 120.0 . .
C21 C26 H26A 120.0 . .

loop_
_geom_bond_atom_site_label_1
_geom_bond_atom_site_label_2
_geom_bond_distance
_geom_bond_site_symmetry_2
Cu1 N1 1.855(3) .
Cu1 N1 1.855(3) 27_545
N1 C2 1.333(4) .
N1 C1 1.371(5) .
C1 C1 1.345(7) 13_456
C1 H1 0.9300 .
C2 N1 1.333(5) 13_456
C2 C3 1.505(10) .
C3 C4 1.423(18) .
C3 C4 1.423(18) 13_456
C3 C5 1.54(2) .
C3 C5 1.54(2) 13_456
C3 H3 0.9800 .
C4 H4A 0.9600 .
C4 H4B 0.9600 .
C4 H4C 0.9600 .
C5 H5A 0.9600 .
C5 H5B 0.9600 .
C5 H5C 0.9600 .
C21 C22 1.3900 .
C21 C26 1.3900 .
C21 H21A 0.9300 .
C22 C23 1.3900 .
C22 H22A 0.9300 .
C23 C24 1.3900 .
C23 H23A 0.9300 .
C24 C25 1.3900 .
C24 H24A 0.9300 .
C25 C26 1.3900 .
C25 H25A 0.9300 .
C26 H26A 0.9300 .
